data_4020296
loop_
_publ_author_name
'Craig R. Berry'
'Richard P. Hsung'
'Jennifer E. Antoline'
'Matthew E. Petersen'
'Rameshkumar Challeppan'
'Jessica A. Nielson'

_journal_name_full 'Journal of Organic Chemistry'
_journal_page_first 4038
_journal_page_last 4042
_journal_paper_doi 10.1021/jo0503411
_journal_volume 70
_journal_year 2005
_chemical_absolute_configuration syn
_chemical_formula_moiety 'C25 H24 N2 O2'
_chemical_formula_sum 'C25 H24 N2 O2'
_chemical_formula_weight 384.46
_chemical_name_common 04218
_space_group_IT_number 4
_symmetry_cell_setting monoclinic
_symmetry_space_group_name_Hall 'P 2yb'
_symmetry_space_group_name_H-M 'P 1 21 1'
_cell_angle_alpha 90.00
_cell_angle_beta 100.704(3)
_cell_angle_gamma 90.00
_cell_formula_units_Z 2
_cell_length_a 8.2006(16)
_cell_length_b 5.9900(12)
_cell_length_c 20.888(4)
_cell_measurement_temperature 173(2)
_cell_volume 1008.2(3)
_diffrn_ambient_temperature 173(2)
_exptl_crystal_density_diffrn 1.266
_cod_original_sg_symbol_H-M 'P 21'
_cod_database_code 4020296

loop_
_symmetry_equiv_pos_as_xyz
'x, y, z'
'-x, y+1/2, -z'

loop_
_atom_site_label
_atom_site_type_symbol
_atom_site_fract_x
_atom_site_fract_y
_atom_site_fract_z
_atom_site_U_iso_or_equiv
_atom_site_adp_type
_atom_site_occupancy
_atom_site_symmetry_multiplicity
_atom_site_calc_flag
_atom_site_refinement_flags
_atom_site_disorder_assembly
_atom_site_disorder_group
O1 O 0.7531(4) -0.0831(6) 0.76053(14) 0.0407(9) Uani 1 1 d . . .
O2 O 0.9292(4) -0.2249(6) 0.62233(16) 0.0376(8) Uani 1 1 d . . .
N1 N 0.8466(4) 0.0900(6) 0.67152(16) 0.0255(8) Uani 1 1 d . . .
N2 N 0.7961(4) 0.0723(6) 0.56373(17) 0.0274(9) Uani 1 1 d . . .
C1 C 0.7187(6) 0.0402(9) 0.8156(2) 0.0386(12) Uani 1 1 d . . .
H1A H 0.6077 0.1138 0.8041 0.046 Uiso 1 1 calc R . .
C2 C 0.8514(7) 0.2123(9) 0.8269(2) 0.0416(13) Uani 1 1 d . . .
H2A H 0.8637 0.3204 0.8607 0.050 Uiso 1 1 calc R . .
C3 C 0.9477(6) 0.1958(9) 0.7849(2) 0.0377(12) Uani 1 1 d . . .
H3A H 1.0419 0.2874 0.7843 0.045 Uiso 1 1 calc R . .
C4 C 0.8910(6) 0.0132(8) 0.7374(2) 0.0317(11) Uani 1 1 d . . .
H4A H 0.9811 -0.1009 0.7401 0.038 Uiso 1 1 calc R . .
C5 C 0.8637(5) -0.0406(8) 0.6192(2) 0.0283(11) Uani 1 1 d . . .
C6 C 0.7769(5) 0.3086(8) 0.57912(19) 0.0227(9) Uani 1 1 d . . .
H6A H 0.8837 0.3870 0.5774 0.027 Uiso 1 1 calc R . .
C7 C 0.7551(5) 0.2971(8) 0.65164(18) 0.0226(9) Uani 1 1 d . . .
H7A H 0.8144 0.4257 0.6762 0.027 Uiso 1 1 calc R . .
C8 C 0.8348(6) 0.0093(9) 0.5015(2) 0.0386(12) Uani 1 1 d . . .
H8A H 0.8414 -0.1537 0.4989 0.058 Uiso 1 1 calc R . .
H8B H 0.9416 0.0746 0.4969 0.058 Uiso 1 1 calc R . .
H8C H 0.7477 0.0643 0.4664 0.058 Uiso 1 1 calc R . .
C9 C 0.6401(6) 0.4248(9) 0.5335(2) 0.0340(11) Uani 1 1 d . . .
H9A H 0.6687 0.4335 0.4901 0.051 Uiso 1 1 calc R . .
H9B H 0.6258 0.5759 0.5496 0.051 Uiso 1 1 calc R . .
H9C H 0.5365 0.3410 0.5311 0.051 Uiso 1 1 calc R . .
C10 C 0.5763(5) 0.2949(8) 0.66093(19) 0.0246(9) Uani 1 1 d . . .
C11 C 0.5107(6) 0.4878(8) 0.6833(2) 0.0337(11) Uani 1 1 d . . .
H11A H 0.5808 0.6124 0.6963 0.040 Uiso 1 1 calc R . .
C12 C 0.3446(6) 0.4992(10) 0.6869(2) 0.0417(13) Uani 1 1 d . . .
H12A H 0.3010 0.6328 0.7015 0.050 Uiso 1 1 calc R . .
C13 C 0.2421(6) 0.3212(11) 0.6697(2) 0.0440(14) Uani 1 1 d . . .
H13A H 0.1278 0.3310 0.6722 0.053 Uiso 1 1 calc R . .
C14 C 0.3058(6) 0.1257(9) 0.6485(2) 0.0373(12) Uani 1 1 d . . .
H14A H 0.2354 0.0003 0.6372 0.045 Uiso 1 1 calc R . .
C15 C 0.4725(5) 0.1132(9) 0.6440(2) 0.0320(11) Uani 1 1 d . . .
H15A H 0.5155 -0.0205 0.6292 0.038 Uiso 1 1 calc R . .
C16 C 0.7191(6) -0.1237(8) 0.8714(2) 0.0328(11) Uani 1 1 d . . .
C17 C 0.8649(6) -0.1733(9) 0.9115(2) 0.0376(12) Uani 1 1 d . . .
H17A H 0.9626 -0.0958 0.9062 0.045 Uiso 1 1 calc R . .
C18 C 0.8752(6) -0.3360(9) 0.9607(2) 0.0407(13) Uani 1 1 d . . .
H18A H 0.9785 -0.3667 0.9883 0.049 Uiso 1 1 calc R . .
C19 C 0.7368(6) -0.4485(9) 0.9685(2) 0.0413(13) Uani 1 1 d . . .
H19A H 0.7440 -0.5587 1.0016 0.050 Uiso 1 1 calc R . .
C20 C 0.4376(7) -0.5191(10) 0.9362(3) 0.0497(15) Uani 1 1 d . . .
H20A H 0.4453 -0.6323 0.9685 0.060 Uiso 1 1 calc R . .
C21 C 0.2875(7) -0.4718(12) 0.8990(3) 0.0569(18) Uani 1 1 d . . .
H21A H 0.1913 -0.5503 0.9055 0.068 Uiso 1 1 calc R . .
C22 C 0.2758(7) -0.3075(12) 0.8514(3) 0.0586(18) Uani 1 1 d . . .
H22A H 0.1706 -0.2738 0.8256 0.070 Uiso 1 1 calc R . .
C23 C 0.4124(6) -0.1943(11) 0.8410(2) 0.0473(14) Uani 1 1 d . . .
H23A H 0.4015 -0.0847 0.8076 0.057 Uiso 1 1 calc R . .
C24 C 0.5706(6) -0.2376(9) 0.8794(2) 0.0341(11) Uani 1 1 d . . .
C25 C 0.5816(6) -0.4044(9) 0.9280(2) 0.0352(11) Uani 1 1 d . . .

loop_
_atom_site_aniso_label
_atom_site_aniso_U_11
_atom_site_aniso_U_22
_atom_site_aniso_U_33
_atom_site_aniso_U_23
_atom_site_aniso_U_13
_atom_site_aniso_U_12
O1 0.060(2) 0.038(2) 0.0229(16) -0.0003(16) 0.0037(15) -0.0236(18)
O2 0.0413(18) 0.0191(17) 0.053(2) 0.0015(16) 0.0093(15) 0.0031(16)
N1 0.0255(18) 0.021(2) 0.0293(19) -0.0016(17) 0.0032(15) -0.0028(17)
N2 0.038(2) 0.021(2) 0.0239(18) -0.0045(17) 0.0081(16) -0.0045(18)
C1 0.040(3) 0.039(3) 0.036(3) 0.009(2) 0.004(2) -0.006(2)
C2 0.065(3) 0.030(3) 0.028(2) -0.001(2) 0.005(2) -0.015(3)
C3 0.044(3) 0.037(3) 0.029(2) -0.001(2) -0.003(2) -0.018(2)
C4 0.035(3) 0.028(3) 0.028(2) 0.003(2) -0.0020(19) -0.008(2)
C5 0.023(2) 0.023(3) 0.039(3) 0.000(2) 0.0047(19) -0.009(2)
C6 0.021(2) 0.021(2) 0.028(2) 0.000(2) 0.0094(17) -0.004(2)
C7 0.022(2) 0.020(2) 0.025(2) -0.001(2) 0.0025(17) 0.000(2)
C8 0.047(3) 0.034(3) 0.038(3) -0.008(2) 0.016(2) -0.004(2)
C9 0.038(3) 0.031(3) 0.031(2) 0.008(2) 0.003(2) 0.001(2)
C10 0.030(2) 0.023(2) 0.020(2) 0.004(2) 0.0036(17) -0.006(2)
C11 0.040(3) 0.027(3) 0.037(3) -0.005(2) 0.014(2) -0.004(2)
C12 0.038(3) 0.044(3) 0.046(3) -0.010(3) 0.016(2) 0.003(3)
C13 0.025(2) 0.069(4) 0.041(3) 0.000(3) 0.013(2) 0.001(3)
C14 0.029(3) 0.047(3) 0.036(3) 0.006(3) 0.006(2) -0.015(2)
C15 0.036(3) 0.032(3) 0.029(2) 0.000(2) 0.008(2) -0.004(2)
C16 0.039(3) 0.032(3) 0.027(2) -0.001(2) 0.004(2) -0.005(2)
C17 0.041(3) 0.042(3) 0.031(2) 0.002(2) 0.007(2) -0.008(3)
C18 0.044(3) 0.046(3) 0.029(3) 0.000(2) -0.002(2) 0.007(3)
C19 0.059(3) 0.039(3) 0.026(2) 0.003(2) 0.008(2) 0.002(3)
C20 0.059(4) 0.048(4) 0.046(3) 0.004(3) 0.018(3) -0.008(3)
C21 0.048(3) 0.077(5) 0.047(3) 0.004(3) 0.012(3) -0.029(3)
C22 0.038(3) 0.082(5) 0.053(3) 0.009(4) 0.001(3) -0.016(3)
C23 0.049(3) 0.053(4) 0.038(3) 0.012(3) 0.002(2) -0.003(3)
C24 0.040(3) 0.038(3) 0.025(2) 0.000(2) 0.0079(19) -0.002(2)
C25 0.044(3) 0.035(3) 0.027(2) -0.005(2) 0.009(2) -0.004(2)

loop_
_geom_bond_atom_site_label_1
_geom_bond_atom_site_label_2
_geom_bond_distance
_geom_bond_site_symmetry_2
_geom_bond_publ_flag
O1 C4 1.431(5) . ?
O1 C1 1.438(6) . ?
O2 C5 1.224(6) . ?
N1 C5 1.373(6) . ?
N1 C4 1.432(5) . ?
N1 C7 1.469(6) . ?
N2 C5 1.366(6) . ?
N2 C8 1.445(5) . ?
N2 C6 1.466(6) . ?
C1 C2 1.485(7) . ?
C1 C16 1.524(7) . ?
C1 H1A 1.0000 . ?
C2 C3 1.288(7) . ?
C2 H2A 0.9500 . ?
C3 C4 1.492(6) . ?
C3 H3A 0.9500 . ?
C4 H4A 1.0000 . ?
C6 C9 1.502(6) . ?
C6 C7 1.560(5) . ?
C6 H6A 1.0000 . ?
C7 C10 1.514(5) . ?
C7 H7A 1.0000 . ?
C8 H8A 0.9800 . ?
C8 H8B 0.9800 . ?
C8 H8C 0.9800 . ?
C9 H9A 0.9800 . ?
C9 H9B 0.9800 . ?
C9 H9C 0.9800 . ?
C10 C15 1.387(6) . ?
C10 C11 1.392(7) . ?
C11 C12 1.380(7) . ?
C11 H11A 0.9500 . ?
C12 C13 1.364(8) . ?
C12 H12A 0.9500 . ?
C13 C14 1.388(8) . ?
C13 H13A 0.9500 . ?
C14 C15 1.390(6) . ?
C14 H14A 0.9500 . ?
C15 H15A 0.9500 . ?
C16 C17 1.360(6) . ?
C16 C24 1.432(6) . ?
C17 C18 1.407(7) . ?
C17 H17A 0.9500 . ?
C18 C19 1.355(7) . ?
C18 H18A 0.9500 . ?
C19 C25 1.416(7) . ?
C19 H19A 0.9500 . ?
C20 C21 1.358(7) . ?
C20 C25 1.405(7) . ?
C20 H20A 0.9500 . ?
C21 C22 1.390(8) . ?
C21 H21A 0.9500 . ?
C22 C23 1.360(7) . ?
C22 H22A 0.9500 . ?
C23 C24 1.417(7) . ?
C23 H23A 0.9500 . ?
C24 C25 1.415(7) . ?

loop_
_cod_related_entry_id
_cod_related_entry_database
_cod_related_entry_code
1 ChemSpider 9547457
